data_4303439
loop_
_publ_author_name
'Li-Hua Bi'
'Ghada Al-Kadamany'
'Elena V. Chubarova'
'Michael H. Dickman'
'Lifang Chen'
'Divakara S. Gopala'
'Ryan M. Richards'
'Bineta Keita'
'Louis Nadjo'
'Helge Jaensch'
'Georges Mathys'
'Ulrich Kortz'

_publ_contact_author_address
;Jacobs University, School of Engineering and Science, P.O. Box 750 561, 28725 Bremen, Germany
Department of Chemistry and Geochemistry, Colorado School of Mines, 1500 Illinois, Golden, CO 80401
;
_publ_contact_author_email 'u.kortz@jacobs-university.de, '
_publ_contact_author_name 'Ulrich Kortz, Ryan M. Richards'
_publ_section_title
;
Organo-Ruthenium Supported Heteropolytungstates: Synthesis, Structure,
Electrochemistry, and Oxidation Catalysis
;
_journal_name_full 'Inorganic Chemistry'
_journal_page_first 10068
_journal_page_last 10077
_journal_paper_doi 10.1021/ic9009306
_journal_volume 48
_journal_year 2009
_chemical_formula_sum 'C12 H56 K5 Na5 O92 Ru2 Sb2 W20'
_chemical_formula_weight 6105.6
_chemical_name_systematic
;
 ?
;
_space_group_IT_number 2
_symmetry_cell_setting triclinic
_symmetry_space_group_name_Hall '-P 1'
_symmetry_space_group_name_H-M 'P -1'
_atom_sites_solution_hydrogens geom
_atom_sites_solution_primary direct
_atom_sites_solution_secondary difmap
_audit_creation_method SHELXL-97
_cell_angle_alpha 78.9201(7)
_cell_angle_beta 74.4442(8)
_cell_angle_gamma 78.9019(8)
_cell_formula_units_Z 1
_cell_length_a 12.1625(2)
_cell_length_b 13.1677(2)
_cell_length_c 16.0141(3)
_cell_measurement_reflns_used 8276
_cell_measurement_temperature 173(2)
_cell_measurement_theta_max 32.65
_cell_measurement_theta_min 2.23
_cell_volume 2397.59(7)
_computing_cell_refinement 'Bruker SMART'
_computing_data_collection 'Bruker SMART'
_computing_data_reduction 'Bruker SAINT'
_computing_molecular_graphics 'Bruker SHELXTL'
_computing_publication_material 'Bruker SHELXTL'
_computing_structure_refinement 'SHELXL-97 (Sheldrick, 1997)'
_computing_structure_solution 'SHELXS-97 (Sheldrick, 1990)'
_diffrn_ambient_temperature 173(2)
_diffrn_measured_fraction_theta_full 0.990
_diffrn_measured_fraction_theta_max 0.990
_diffrn_measurement_device_type 'CCD area detector'
_diffrn_measurement_method 'phi and omega scans'
_diffrn_radiation_monochromator graphite
_diffrn_radiation_source 'fine-focus sealed tube'
_diffrn_radiation_type MoK\a
_diffrn_radiation_wavelength 0.71073
_diffrn_reflns_av_R_equivalents 0.0642
_diffrn_reflns_av_sigmaI/netI 0.0705
_diffrn_reflns_limit_h_max 17
_diffrn_reflns_limit_h_min -17
_diffrn_reflns_limit_k_max 18
_diffrn_reflns_limit_k_min -18
_diffrn_reflns_limit_l_max 22
_diffrn_reflns_limit_l_min -22
_diffrn_reflns_number 45402
_diffrn_reflns_theta_full 30.51
_diffrn_reflns_theta_max 30.51
_diffrn_reflns_theta_min 2.96
_exptl_absorpt_coefficient_mu 25.088
_exptl_absorpt_correction_T_max 0.3554
_exptl_absorpt_correction_T_min 0.1633
_exptl_absorpt_correction_type multi-scan
_exptl_absorpt_process_details SADABS
_exptl_crystal_colour orange
_exptl_crystal_density_diffrn 4.229
_exptl_crystal_density_method 'not measured'
_exptl_crystal_description irregular
_exptl_crystal_F_000 2684
_exptl_crystal_size_max 0.13
_exptl_crystal_size_mid 0.10
_exptl_crystal_size_min 0.05
_refine_diff_density_max 5.185
_refine_diff_density_min -2.411
_refine_diff_density_rms 0.470
_refine_ls_extinction_method none
_refine_ls_goodness_of_fit_ref 1.048
_refine_ls_hydrogen_treatment constr
_refine_ls_matrix_type full
_refine_ls_number_parameters 344
_refine_ls_number_reflns 14486
_refine_ls_number_restraints 0
_refine_ls_restrained_S_all 1.048
_refine_ls_R_factor_all 0.0621
_refine_ls_R_factor_gt 0.0438
_refine_ls_shift/su_max 0.028
_refine_ls_shift/su_mean 0.000
_refine_ls_structure_factor_coef Fsqd
_refine_ls_weighting_details 'calc w=1/[\s^2^(Fo^2^)+(0.0600P)^2^+0.0200P] where P=(Fo^2^+2Fc^2^)/3'
_refine_ls_weighting_scheme calc
_refine_ls_wR_factor_gt 0.1139
_refine_ls_wR_factor_ref 0.1255
_reflns_number_gt 11094
_reflns_number_total 14486
_reflns_threshold_expression >2sigma(I)
_cod_data_source_file ic9009306_si_002_1.cif
_cod_data_source_block ruc
_cod_depositor_comments
;
The following automatic conversions were performed:
'_symmetry_cell_setting' value 'Triclinic' changed to 'triclinic'
according to '/home/saulius/struct/CIF-dictionaries/cif_core.dic'
dictionary named 'cif_core.dic' version 2.4.1 from 2010-06-29.

Automatic conversion script
Id: cif_fix_enum 1527 2010-12-29 10:47:43Z saulius 
;
_cod_database_code 4303439

loop_
_symmetry_equiv_pos_as_xyz
'x, y, z'
'-x, -y, -z'

loop_
_atom_site_label
_atom_site_type_symbol
_atom_site_fract_x
_atom_site_fract_y
_atom_site_fract_z
_atom_site_U_iso_or_equiv
_atom_site_adp_type
_atom_site_occupancy
_atom_site_symmetry_multiplicity
_atom_site_calc_flag
_atom_site_refinement_flags
_atom_site_disorder_assembly
_atom_site_disorder_group
W1 W -0.11883(4) 0.77377(4) 0.19670(3) 0.01567(10) Uani 1 1 d . . .
W2 W 0.13156(4) 0.66158(4) 0.07785(3) 0.01749(10) Uani 1 1 d . . .
W3 W -0.05786(4) 0.51492(3) 0.20402(3) 0.01485(9) Uani 1 1 d . . .
W4 W 0.24625(4) 0.42049(3) 0.20731(3) 0.01449(9) Uani 1 1 d . . .
W5 W 0.18660(3) 0.40097(3) 0.42893(3) 0.01103(9) Uani 1 1 d . . .
W6 W 0.38491(3) 0.54542(3) 0.29806(3) 0.01344(9) Uani 1 1 d . . .
W7 W 0.29014(4) 0.80133(4) 0.17533(3) 0.01665(10) Uani 1 1 d . . .
W8 W 0.03841(4) 0.91253(3) 0.29342(3) 0.01618(10) Uani 1 1 d . . .
W9 W 0.24553(4) 0.78578(3) 0.38891(3) 0.01445(9) Uani 1 1 d . . .
W10 W 0.12731(3) 0.61941(3) 0.57978(3) 0.01273(9) Uani 1 1 d . . .
Ru Ru -0.24402(7) 0.85063(7) 0.41154(6) 0.01570(17) Uani 1 1 d . . .
C1 C -0.4263(8) 0.8825(8) 0.4188(6) 0.044(4) Uiso 1 1 d G . .
H1 H -0.4782 0.8386 0.4160 0.066 Uiso 1 1 calc R . .
C2 C -0.4053(8) 0.8880(8) 0.4988(5) 0.041(4) Uiso 1 1 d G . .
H2 H -0.4429 0.8478 0.5508 0.062 Uiso 1 1 calc R . .
C3 C -0.3292(9) 0.9523(8) 0.5028(5) 0.046(4) Uiso 1 1 d G . .
H3 H -0.3149 0.9561 0.5576 0.068 Uiso 1 1 calc R . .
C4 C -0.2741(8) 1.0112(7) 0.4268(6) 0.035(3) Uiso 1 1 d G . .
H4 H -0.2222 1.0552 0.4295 0.053 Uiso 1 1 calc R . .
C5 C -0.2951(9) 1.0057(8) 0.3467(5) 0.040(3) Uiso 1 1 d G . .
H5 H -0.2574 1.0460 0.2948 0.061 Uiso 1 1 calc R . .
C6 C -0.3712(9) 0.9414(8) 0.3427(5) 0.049(4) Uiso 1 1 d G . .
H6 H -0.3855 0.9377 0.2880 0.074 Uiso 1 1 calc R . .
Sb Sb 0.05363(6) 0.63749(5) 0.34138(4) 0.01148(13) Uani 1 1 d . . .
O1SB O 0.0287(6) 0.6481(5) 0.2213(4) 0.0124(14) Uiso 1 1 d . . .
O2SB O 0.1931(6) 0.5294(6) 0.3144(5) 0.0137(14) Uiso 1 1 d . . .
O3SB O 0.1490(6) 0.7539(6) 0.2932(5) 0.0143(15) Uiso 1 1 d . . .
O1RU O -0.1843(6) 0.7580(6) 0.3122(5) 0.0148(15) Uiso 1 1 d . . .
O1 O -0.2230(7) 0.8580(6) 0.1532(5) 0.0231(17) Uiso 1 1 d . . .
O2 O 0.1888(7) 0.6691(7) -0.0340(5) 0.0238(18) Uiso 1 1 d . . .
O3A O -0.1019(6) 0.5037(6) 0.3265(5) 0.0158(15) Uiso 1 1 d . . .
O3 O -0.1310(7) 0.4280(7) 0.1827(5) 0.0239(18) Uiso 1 1 d . . .
O4 O 0.3035(7) 0.3301(6) 0.1378(5) 0.0205(17) Uiso 1 1 d . . .
O5A O 0.0431(6) 0.3957(5) 0.4245(5) 0.0130(14) Uiso 1 1 d . . .
O5 O 0.2153(6) 0.2873(6) 0.5036(5) 0.0178(16) Uiso 1 1 d . . .
O6 O 0.5311(7) 0.5308(6) 0.2850(5) 0.0206(17) Uiso 1 1 d . . .
O7 O 0.4000(8) 0.8539(7) 0.0967(6) 0.0286(19) Uiso 1 1 d . . .
O8RU O -0.0661(6) 0.8517(6) 0.3824(5) 0.0168(15) Uiso 1 1 d . . .
O8 O -0.0177(8) 1.0433(7) 0.2898(6) 0.0279(19) Uiso 1 1 d . . .
O9 O 0.3142(7) 0.8241(6) 0.4563(5) 0.0210(17) Uiso 1 1 d . . .
O10A O 0.0734(7) 0.7158(6) 0.6462(5) 0.0201(16) Uiso 1 1 d . . .
O10 O 0.2750(7) 0.6014(6) 0.5741(5) 0.0224(17) Uiso 1 1 d . . .
O12 O -0.0048(7) 0.7621(6) 0.0812(5) 0.0191(16) Uiso 1 1 d . . .
O13 O -0.1616(6) 0.6412(6) 0.1871(5) 0.0160(15) Uiso 1 1 d . . .
O18 O -0.0297(6) 0.8700(6) 0.2101(5) 0.0176(16) Uiso 1 1 d . . .
O23 O 0.0334(7) 0.5568(6) 0.0875(5) 0.0178(16) Uiso 1 1 d . . .
O24 O 0.2316(6) 0.5496(6) 0.1245(5) 0.0177(16) Uiso 1 1 d . . .
O27 O 0.2084(7) 0.7598(6) 0.1053(5) 0.0212(17) Uiso 1 1 d . . .
O34 O 0.0859(7) 0.4281(6) 0.2188(5) 0.0191(16) Uiso 1 1 d . . .
O45 O 0.2431(6) 0.3344(5) 0.3166(4) 0.0122(14) Uiso 1 1 d . . .
O46 O 0.3897(6) 0.4595(6) 0.2102(5) 0.0180(16) Uiso 1 1 d . . .
O56 O 0.3535(6) 0.4328(6) 0.3860(5) 0.0147(15) Uiso 1 1 d . . .
O67 O 0.3579(6) 0.6621(6) 0.2035(5) 0.0170(15) Uiso 1 1 d . . .
O69 O 0.3317(6) 0.6475(6) 0.3722(5) 0.0133(14) Uiso 1 1 d . . .
O78 O 0.1788(7) 0.9227(6) 0.1952(5) 0.0191(16) Uiso 1 1 d . . .
O79 O 0.3406(6) 0.8279(6) 0.2757(5) 0.0170(15) Uiso 1 1 d . . .
O89 O 0.1375(6) 0.9110(6) 0.3702(5) 0.0168(15) Uiso 1 1 d . . .
O510 O 0.1561(6) 0.5012(6) 0.4970(5) 0.0134(14) Uiso 1 1 d . . .
O910 O 0.1297(6) 0.7136(6) 0.4713(5) 0.0126(14) Uiso 1 1 d . . .
K1 K 0.3328(2) 0.3900(2) 0.64132(18) 0.0237(5) Uani 1 1 d . . .
K2 K 0.6375(3) 0.4186(3) 0.1503(2) 0.0357(8) Uani 0.85 1 d P . .
K3 K -0.0239(4) 0.9038(4) 0.5388(3) 0.0366(11) Uiso 0.65 1 d P . .
Na1 Na 0.5564(10) 0.7420(9) -0.0168(8) 0.039(3) Uiso 0.50 1 d P . .
Na2 Na 0.0758(10) 0.9247(9) 0.0513(8) 0.024(3) Uiso 0.40 1 d P . .
Na3 Na 0.1106(10) 0.7735(9) 0.7765(8) 0.024(3) Uiso 0.40 1 d P . .
Na3A Na 0.0483(14) 1.2179(13) 0.2061(11) 0.050(4) Uiso 0.40 1 d P . .
Na4 Na 0.5000 1.0000 0.0000 0.027(3) Uiso 0.60 2 d SP . .
O1W O 0.4955(8) 0.3544(7) 0.4988(6) 0.034(2) Uiso 1 1 d . . .
O2W O 0.4194(9) 0.2445(8) 0.7665(6) 0.038(2) Uiso 1 1 d . . .
O3W O 0.6839(9) 0.2786(8) 0.3018(7) 0.044(3) Uiso 1 1 d . . .
O4W O 0.6377(10) 0.6299(9) 0.0887(7) 0.049(3) Uiso 1 1 d . . .
O5W O 0.8632(9) 0.6294(8) -0.0135(6) 0.038(2) Uiso 1 1 d . . .
O6W O 0.4533(10) 0.6025(9) 0.0106(7) 0.051(3) Uiso 1 1 d . . .
O7W O -0.1884(10) 0.8533(9) 0.6926(8) 0.053(3) Uiso 1 1 d . . .
O8W O 0.4798(10) 0.2141(10) 0.2876(8) 0.055(3) Uiso 1 1 d . . .
O9W O 0.4064(13) 1.0301(12) 0.2458(10) 0.081(4) Uiso 1 1 d . . .
O10W O 0.4141(19) 0.7785(18) -0.1128(14) 0.048(5) Uiso 0.50 1 d P . .
O11W O 0.210(2) 0.9225(19) -0.0905(16) 0.056(6) Uiso 0.50 1 d P . .

loop_
_atom_site_aniso_label
_atom_site_aniso_U_11
_atom_site_aniso_U_22
_atom_site_aniso_U_33
_atom_site_aniso_U_23
_atom_site_aniso_U_13
_atom_site_aniso_U_12
W1 0.01175(19) 0.0178(2) 0.0158(2) 0.00168(16) -0.00371(16) -0.00177(16)
W2 0.0124(2) 0.0255(2) 0.0124(2) 0.00110(17) -0.00155(16) -0.00328(17)
W3 0.01279(19) 0.0192(2) 0.0133(2) -0.00334(16) -0.00257(16) -0.00404(17)
W4 0.01269(19) 0.0168(2) 0.0137(2) -0.00433(16) -0.00208(16) -0.00103(16)
W5 0.00903(18) 0.01068(19) 0.01279(19) -0.00186(15) -0.00185(15) -0.00103(14)
W6 0.00959(18) 0.0142(2) 0.0156(2) -0.00119(16) -0.00169(15) -0.00226(15)
W7 0.01214(19) 0.0177(2) 0.0172(2) 0.00383(17) -0.00182(16) -0.00406(17)
W8 0.01288(19) 0.0114(2) 0.0228(2) 0.00048(17) -0.00368(17) -0.00212(16)
W9 0.01176(19) 0.0126(2) 0.0193(2) -0.00146(16) -0.00386(16) -0.00330(15)
W10 0.01126(18) 0.0127(2) 0.0148(2) -0.00255(15) -0.00290(15) -0.00310(15)
Ru 0.0121(4) 0.0117(4) 0.0216(4) -0.0018(3) -0.0030(3) 0.0000(3)
Sb 0.0096(3) 0.0112(3) 0.0131(3) -0.0007(2) -0.0025(2) -0.0016(2)
K1 0.0181(12) 0.0222(13) 0.0298(14) -0.0024(11) -0.0046(10) -0.0038(10)
K2 0.0281(17) 0.046(2) 0.0291(17) -0.0223(16) -0.0051(14) 0.0173(15)

loop_
_atom_type_symbol
_atom_type_description
_atom_type_scat_dispersion_real
_atom_type_scat_dispersion_imag
_atom_type_scat_source
C C 0.0033 0.0016 'International Tables Vol C Tables 4.2.6.8 and 6.1.1.4'
H H 0.0000 0.0000 'International Tables Vol C Tables 4.2.6.8 and 6.1.1.4'
O O 0.0106 0.0060 'International Tables Vol C Tables 4.2.6.8 and 6.1.1.4'
K K 0.2009 0.2494 'International Tables Vol C Tables 4.2.6.8 and 6.1.1.4'
Ru Ru -1.2594 0.8363 'International Tables Vol C Tables 4.2.6.8 and 6.1.1.4'
Sb Sb -0.5866 1.5461 'International Tables Vol C Tables 4.2.6.8 and 6.1.1.4'
W W -0.8490 6.8722 'International Tables Vol C Tables 4.2.6.8 and 6.1.1.4'
Na Na 0.0362 0.0249 'International Tables Vol C Tables 4.2.6.8 and 6.1.1.4'

loop_
_geom_angle_atom_site_label_1
_geom_angle_atom_site_label_2
_geom_angle_atom_site_label_3
_geom_angle
_geom_angle_site_symmetry_1
_geom_angle_site_symmetry_3
_geom_angle_publ_flag
O1 W1 O1RU 102.9(4) . . ?
O1 W1 O18 100.5(4) . . ?
O1RU W1 O18 90.6(3) . . ?
O1 W1 O13 98.6(3) . . ?
O1RU W1 O13 90.9(3) . . ?
O18 W1 O13 159.9(3) . . ?
O1 W1 O12 95.2(4) . . ?
O1RU W1 O12 162.0(3) . . ?
O18 W1 O12 85.4(3) . . ?
O13 W1 O12 87.0(3) . . ?
O1 W1 O1SB 165.6(3) . . ?
O1RU W1 O1SB 89.6(3) . . ?
O18 W1 O1SB 86.4(3) . . ?
O13 W1 O1SB 73.7(3) . . ?
O12 W1 O1SB 72.6(3) . . ?
O1 W1 Na2 85.8(3) . . ?
O1RU W1 Na2 136.7(3) . . ?
O18 W1 Na2 46.2(3) . . ?
O13 W1 Na2 130.2(3) . . ?
O12 W1 Na2 43.3(3) . . ?
O1SB W1 Na2 90.0(3) . . ?
O1 W1 K1 94.2(3) . 2_566 ?
O1RU W1 K1 42.6(2) . 2_566 ?
O18 W1 K1 133.1(2) . 2_566 ?
O13 W1 K1 50.5(2) . 2_566 ?
O12 W1 K1 137.4(2) . 2_566 ?
O1SB W1 K1 90.07(17) . 2_566 ?
Na2 W1 K1 179.3(2) . 2_566 ?
O2 W2 O24 103.0(4) . . ?
O2 W2 O27 100.8(4) . . ?
O24 W2 O27 90.2(3) . . ?
O2 W2 O12 100.9(4) . . ?
O24 W2 O12 155.5(3) . . ?
O27 W2 O12 90.7(3) . . ?
O2 W2 O23 96.4(3) . . ?
O24 W2 O23 85.6(3) . . ?
O27 W2 O23 162.8(3) . . ?
O12 W2 O23 86.3(3) . . ?
O2 W2 O1SB 170.8(3) . . ?
O24 W2 O1SB 82.2(3) . . ?
O27 W2 O1SB 86.7(3) . . ?
O12 W2 O1SB 73.5(3) . . ?
O23 W2 O1SB 76.3(3) . . ?
O2 W2 Na2 88.7(3) . . ?
O24 W2 Na2 140.3(3) . . ?
O27 W2 Na2 50.2(3) . . ?
O12 W2 Na2 45.3(3) . . ?
O23 W2 Na2 131.2(3) . . ?
O1SB W2 Na2 92.1(3) . . ?
O3 W3 O3A 103.0(3) . . ?
O3 W3 O13 100.0(4) . . ?
O3A W3 O13 93.6(3) . . ?
O3 W3 O23 100.5(4) . . ?
O3A W3 O23 155.9(3) . . ?
O13 W3 O23 87.4(3) . . ?
O3 W3 O34 102.4(4) . . ?
O3A W3 O34 86.7(3) . . ?
O13 W3 O34 157.0(3) . . ?
O23 W3 O34 83.3(3) . . ?
O3 W3 O1SB 172.6(3) . . ?
O3A W3 O1SB 81.0(3) . . ?
O13 W3 O1SB 73.5(3) . . ?
O23 W3 O1SB 76.2(3) . . ?
O34 W3 O1SB 83.9(3) . . ?
O3 W3 K1 87.3(3) . 2_566 ?
O3A W3 K1 47.7(2) . 2_566 ?
O13 W3 K1 52.1(2) . 2_566 ?
O23 W3 K1 139.4(2) . 2_566 ?
O34 W3 K1 134.3(2) . 2_566 ?
O1SB W3 K1 91.07(18) . 2_566 ?
O4 W4 O45 100.5(3) . . ?
O4 W4 O34 101.9(4) . . ?
O45 W4 O34 93.4(3) . . ?
O4 W4 O46 97.2(3) . . ?
O45 W4 O46 89.6(3) . . ?
O34 W4 O46 159.7(3) . . ?
O4 W4 O24 101.4(3) . . ?
O45 W4 O24 158.0(3) . . ?
O34 W4 O24 84.5(3) . . ?
O46 W4 O24 85.2(3) . . ?
O4 W4 O2SB 170.1(3) . . ?
O45 W4 O2SB 72.5(3) . . ?
O34 W4 O2SB 85.8(3) . . ?
O46 W4 O2SB 76.0(3) . . ?
O24 W4 O2SB 85.4(3) . . ?
O5 W5 O5A 102.0(3) . . ?
O5 W5 O510 101.5(3) . . ?
O5A W5 O510 98.9(3) . . ?
O5 W5 O45 97.8(3) . . ?
O5A W5 O45 87.8(3) . . ?
O510 W5 O45 157.7(3) . . ?
O5 W5 O56 96.6(3) . . ?
O5A W5 O56 158.3(3) . . ?
O510 W5 O56 88.3(3) . . ?
O45 W5 O56 78.5(3) . . ?
O5 W5 O2SB 165.7(3) . . ?
O5A W5 O2SB 87.7(3) . . ?
O510 W5 O2SB 87.2(3) . . ?
O45 W5 O2SB 71.8(3) . . ?
O56 W5 O2SB 72.1(3) . . ?
O6 W6 O56 98.7(3) . . ?
O6 W6 O69 102.1(3) . . ?
O56 W6 O69 95.4(3) . . ?
O6 W6 O46 96.0(4) . . ?
O56 W6 O46 89.9(3) . . ?
O69 W6 O46 160.1(3) . . ?
O6 W6 O67 102.5(3) . . ?
O56 W6 O67 158.2(3) . . ?
O69 W6 O67 85.1(3) . . ?
O46 W6 O67 82.9(3) . . ?
O6 W6 O2SB 168.5(3) . . ?
O56 W6 O2SB 73.7(3) . . ?
O69 W6 O2SB 87.5(3) . . ?
O46 W6 O2SB 75.6(3) . . ?
O67 W6 O2SB 84.6(3) . . ?
O6 W6 K2 44.9(3) . . ?
O56 W6 K2 99.8(2) . . ?
O69 W6 K2 145.3(2) . . ?
O46 W6 K2 51.3(2) . . ?
O67 W6 K2 91.8(2) . . ?
O2SB W6 K2 126.73(19) . . ?
O6 W6 K1 29.2(3) . 2_666 ?
O56 W6 K1 98.3(2) . 2_666 ?
O69 W6 K1 73.1(2) . 2_666 ?
O46 W6 K1 125.2(2) . 2_666 ?
O67 W6 K1 102.6(2) . 2_666 ?
O2SB W6 K1 158.38(18) . 2_666 ?
K2 W6 K1 73.92(7) . 2_666 ?
O7 W7 O67 102.7(4) . . ?
O7 W7 O27 101.5(4) . . ?
O67 W7 O27 91.2(3) . . ?
O7 W7 O78 101.4(4) . . ?
O67 W7 O78 154.7(3) . . ?
O27 W7 O78 91.7(3) . . ?
O7 W7 O79 94.9(4) . . ?
O67 W7 O79 85.1(3) . . ?
O27 W7 O79 163.6(3) . . ?
O78 W7 O79 85.1(3) . . ?
O7 W7 O3SB 169.5(3) . . ?
O67 W7 O3SB 82.2(3) . . ?
O27 W7 O3SB 87.6(3) . . ?
O78 W7 O3SB 72.8(3) . . ?
O79 W7 O3SB 76.1(3) . . ?
O7 W7 Na2 92.5(3) . . ?
O67 W7 Na2 133.9(3) . . ?
O27 W7 Na2 42.8(3) . . ?
O78 W7 Na2 52.2(3) . . ?
O79 W7 Na2 137.2(3) . . ?
O3SB W7 Na2 90.6(3) . . ?
O8 W8 O8RU 102.5(4) . . ?
O8 W8 O89 96.3(4) . . ?
O8RU W8 O89 91.6(3) . . ?
O8 W8 O18 102.0(4) . . ?
O8RU W8 O18 89.1(3) . . ?
O89 W8 O18 161.1(3) . . ?
O8 W8 O78 99.3(4) . . ?
O8RU W8 O78 158.2(3) . . ?
O89 W8 O78 86.4(3) . . ?
O18 W8 O78 85.9(3) . . ?
O8 W8 O3SB 167.5(3) . . ?
O8RU W8 O3SB 87.1(3) . . ?
O89 W8 O3SB 75.2(3) . . ?
O18 W8 O3SB 86.0(3) . . ?
O78 W8 O3SB 71.4(3) . . ?
O8 W8 K3 86.0(3) . . ?
O8RU W8 K3 48.4(2) . . ?
O89 W8 K3 48.2(2) . . ?
O18 W8 K3 137.4(2) . . ?
O78 W8 K3 134.6(2) . . ?
O3SB W8 K3 94.6(2) . . ?
O8 W8 K3 52.0(3) . 2_576 ?
O8RU W8 K3 83.3(2) . 2_576 ?
O89 W8 K3 48.7(2) . 2_576 ?
O18 W8 K3 149.9(2) . 2_576 ?
O78 W8 K3 110.9(2) . 2_576 ?
O3SB W8 K3 122.43(19) . 2_576 ?
K3 W8 K3 41.08(14) . 2_576 ?
O9 W9 O79 101.2(3) . . ?
O9 W9 O910 102.3(3) . . ?
O79 W9 O910 155.8(3) . . ?
O9 W9 O89 100.2(4) . . ?
O79 W9 O89 88.4(3) . . ?
O910 W9 O89 93.1(3) . . ?
O9 W9 O69 101.8(3) . . ?
O79 W9 O69 83.8(3) . . ?
O910 W9 O69 85.9(3) . . ?
O89 W9 O69 157.8(3) . . ?
O9 W9 O3SB 173.7(3) . . ?
O79 W9 O3SB 76.3(3) . . ?
O910 W9 O3SB 80.9(3) . . ?
O89 W9 O3SB 74.1(3) . . ?
O69 W9 O3SB 83.8(3) . . ?
O9 W9 K3 83.7(3) . . ?
O79 W9 K3 136.5(2) . . ?
O910 W9 K3 52.6(2) . . ?
O89 W9 K3 48.6(2) . . ?
O69 W9 K3 138.1(2) . . ?
O3SB W9 K3 94.2(2) . . ?
O10A W10 O10 102.4(4) . . ?
O10A W10 O910 95.1(3) . . ?
O10 W10 O910 97.5(3) . . ?
O10A W10 O3A 97.4(3) . 2_566 ?
O10 W10 O3A 92.6(3) . 2_566 ?
O910 W10 O3A 161.8(3) . 2_566 ?
O10A W10 O5A 91.3(3) . 2_566 ?
O10 W10 O5A 165.6(3) . 2_566 ?
O910 W10 O5A 85.4(3) . 2_566 ?
O3A W10 O5A 81.2(3) 2_566 2_566 ?
O10A W10 O510 167.7(3) . . ?
O10 W10 O510 89.9(3) . . ?
O910 W10 O510 83.2(3) . . ?
O3A W10 O510 81.7(3) 2_566 . ?
O5A W10 O510 76.4(3) 2_566 . ?
O10A W10 K1 120.8(3) . . ?
O10 W10 K1 47.2(3) . . ?
O910 W10 K1 131.6(2) . . ?
O3A W10 K1 49.8(2) 2_566 . ?
O5A W10 K1 121.53(19) 2_566 . ?
O510 W10 K1 67.85(19) . . ?
O10A W10 K3 47.2(3) . . ?
O10 W10 K3 117.0(3) . . ?
O910 W10 K3 50.2(2) . . ?
O3A W10 K3 136.0(2) 2_566 . ?
O5A W10 K3 75.5(2) 2_566 . ?
O510 W10 K3 126.7(2) . . ?
K1 W10 K3 161.74(8) . . ?
O1RU Ru O5 85.7(3) . 2_566 ?
O1RU Ru O8RU 78.3(3) . . ?
O5 Ru O8RU 86.7(3) 2_566 . ?
O1RU Ru C3 170.2(3) . . ?
O5 Ru C3 100.0(3) 2_566 . ?
O8RU Ru C3 109.8(3) . . ?
O1RU Ru C4 139.3(3) . . ?
O5 Ru C4 132.9(3) 2_566 . ?
O8RU Ru C4 90.0(3) . . ?
C3 Ru C4 38.40(16) . . ?
O1RU Ru C2 134.6(3) . . ?
O5 Ru C2 88.7(3) 2_566 . ?
O8RU Ru C2 146.3(3) . . ?
C3 Ru C2 38.52(16) . . ?
C4 Ru C2 69.2(2) . . ?
O1RU Ru C5 105.2(3) . . ?
O5 Ru C5 168.5(3) 2_566 . ?
O8RU Ru C5 98.8(3) . . ?
C3 Ru C5 68.8(2) . . ?
C4 Ru C5 37.82(15) . . ?
C2 Ru C5 81.1(2) . . ?
O1RU Ru C1 101.8(3) . . ?
O5 Ru C1 106.9(3) 2_566 . ?
O8RU Ru C1 166.4(3) . . ?
C3 Ru C1 69.0(2) . . ?
C4 Ru C1 81.1(2) . . ?
C2 Ru C1 38.04(16) . . ?
C5 Ru C1 67.9(2) . . ?
O1RU Ru C6 89.5(3) . . ?
O5 Ru C6 141.8(3) 2_566 . ?
O8RU Ru C6 129.3(3) . . ?
C3 Ru C6 81.1(2) . . ?
C4 Ru C6 68.1(2) . . ?
C2 Ru C6 68.3(2) . . ?
C5 Ru C6 37.38(16) . . ?
C1 Ru C6 37.48(16) . . ?
O1RU Ru K1 44.5(2) . 2_566 ?
O5 Ru K1 64.9(2) 2_566 2_566 ?
O8RU Ru K1 114.9(2) . 2_566 ?
C3 Ru K1 131.1(3) . 2_566 ?
C4 Ru K1 152.0(2) . 2_566 ?
C2 Ru K1 93.0(3) . 2_566 ?
C5 Ru K1 120.6(3) . 2_566 ?
C1 Ru K1 72.0(2) . 2_566 ?
C6 Ru K1 85.5(2) . 2_566 ?
O1RU Ru K3 119.7(2) . . ?
O5 Ru K3 74.8(2) 2_566 . ?
O8RU Ru K3 44.7(2) . . ?
C3 Ru K3 69.8(3) . . ?
C4 Ru K3 70.2(2) . . ?
C2 Ru K3 102.0(3) . . ?
C5 Ru K3 102.0(3) . . ?
C1 Ru K3 138.4(3) . . ?
C6 Ru K3 137.9(3) . . ?
K1 Ru K3 136.59(9) 2_566 . ?
C2 C1 C6 120.0 . . ?
C2 C1 Ru 69.5(3) . . ?
C6 C1 Ru 72.2(3) . . ?
C2 C1 H1 120.0 . . ?
C6 C1 H1 120.0 . . ?
Ru C1 H1 130.9 . . ?
C1 C2 C3 120.0 . . ?
C1 C2 Ru 72.4(3) . . ?
C3 C2 Ru 70.2(3) . . ?
C1 C2 H2 120.0 . . ?
C3 C2 H2 120.0 . . ?
Ru C2 H2 129.8 . . ?
C4 C3 C2 120.0 . . ?
C4 C3 Ru 71.8(3) . . ?
C2 C3 Ru 71.2(3) . . ?
C4 C3 H3 120.0 . . ?
C2 C3 H3 120.0 . . ?
Ru C3 H3 129.4 . . ?
C3 C4 C5 120.0 . . ?
C3 C4 Ru 69.8(3) . . ?
C5 C4 Ru 72.5(3) . . ?
C3 C4 H4 120.0 . . ?
C5 C4 H4 120.0 . . ?
Ru C4 H4 130.2 . . ?
C6 C5 C4 120.0 . . ?
C6 C5 Ru 71.8(3) . . ?
C4 C5 Ru 69.6(3) . . ?
C6 C5 H5 120.0 . . ?
C4 C5 H5 120.0 . . ?
Ru C5 H5 131.3 . . ?
C5 C6 C1 120.0 . . ?
C5 C6 Ru 70.8(3) . . ?
C1 C6 Ru 70.3(3) . . ?
C5 C6 H6 120.0 . . ?
C1 C6 H6 120.0 . . ?
Ru C6 H6 131.7 . . ?
O2SB Sb O1SB 91.1(3) . . ?
O2SB Sb O3SB 91.4(3) . . ?
O1SB Sb O3SB 87.6(3) . . ?
Sb O1SB W1 112.4(3) . . ?
Sb O1SB W2 139.7(3) . . ?
W1 O1SB W2 95.3(3) . . ?
Sb O1SB W3 114.1(3) . . ?
W1 O1SB W3 93.8(2) . . ?
W2 O1SB W3 91.4(3) . . ?
Sb O2SB W5 108.6(3) . . ?
Sb O2SB W6 128.0(3) . . ?
W5 O2SB W6 95.2(3) . . ?
Sb O2SB W4 129.6(3) . . ?
W5 O2SB W4 96.1(3) . . ?
W6 O2SB W4 90.8(3) . . ?
Sb O3SB W8 111.7(3) . . ?
Sb O3SB W7 139.5(4) . . ?
W8 O3SB W7 96.3(3) . . ?
Sb O3SB W9 114.0(3) . . ?
W8 O3SB W9 93.0(3) . . ?
W7 O3SB W9 92.1(2) . . ?
W1 O1RU Ru 138.0(4) . . ?
W1 O1RU K1 111.4(3) . 2_566 ?
Ru O1RU K1 103.8(3) . 2_566 ?
W2 O2 K2 141.2(4) . 2_665 ?
W3 O3A W10 131.8(4) . 2_566 ?
W3 O3A K1 103.1(3) . 2_566 ?
W10 O3A K1 97.7(3) 2_566 2_566 ?
W3 O3 Na3 130.0(5) . 2_566 ?
W3 O3 K2 140.1(4) . 1_455 ?
Na3 O3 K2 86.7(4) 2_566 1_455 ?
W4 O4 Na1 154.4(5) . 2_665 ?
W5 O5A W10 177.0(4) . 2_566 ?
W5 O5 Ru 176.8(4) . 2_566 ?
W6 O6 K1 133.0(4) . 2_666 ?
W6 O6 K2 108.9(4) . . ?
K1 O6 K2 117.8(3) 2_666 . ?
W7 O7 Na4 155.0(5) . . ?
W7 O7 Na1 122.8(5) . . ?
Na4 O7 Na1 81.2(4) . . ?
W8 O8RU Ru 135.6(4) . . ?
W8 O8RU K3 103.9(3) . . ?
Ru O8RU K3 105.0(3) . . ?
W8 O8 Na3A 136.3(6) . . ?
W8 O8 Na3 156.5(5) . 2_576 ?
Na3A O8 Na3 42.0(5) . 2_576 ?
W8 O8 K3 102.4(4) . 2_576 ?
Na3A O8 K3 89.3(5) . 2_576 ?
Na3 O8 K3 101.0(4) 2_576 2_576 ?
W10 O10A Na3 139.6(5) . . ?
W10 O10A Na3A 152.1(5) . 2_576 ?
Na3 O10A Na3A 42.2(5) . 2_576 ?
W10 O10A K3 107.4(3) . . ?
Na3 O10A K3 108.1(4) . . ?
Na3A O10A K3 92.1(4) 2_576 . ?
W10 O10 K1 105.7(3) . . ?
W2 O12 W1 118.6(4) . . ?
W2 O12 Na2 100.9(4) . . ?
W1 O12 Na2 102.4(4) . . ?
W3 O13 W1 119.1(4) . . ?
W3 O13 K1 97.6(3) . 2_566 ?
W1 O13 K1 99.0(3) . 2_566 ?
W1 O18 W8 143.8(4) . . ?
W1 O18 Na2 101.5(4) . . ?
W8 O18 Na2 111.9(4) . . ?
W3 O23 W2 115.8(4) . . ?
W2 O24 W4 147.2(4) . . ?
W7 O27 W2 152.2(5) . . ?
W7 O27 Na2 107.5(4) . . ?
W2 O27 Na2 95.5(4) . . ?
W4 O34 W3 147.2(4) . . ?
W4 O34 Na3A 106.6(5) . 1_545 ?
W3 O34 Na3A 102.9(4) . 1_545 ?
W4 O45 W5 119.2(4) . . ?
W4 O46 W6 117.4(4) . . ?
W4 O46 K2 144.9(4) . . ?
W6 O46 K2 96.9(3) . . ?
W6 O56 W5 118.6(4) . . ?
W7 O67 W6 146.5(4) . . ?
W6 O69 W9 146.9(4) . . ?
W7 O78 W8 119.5(4) . . ?
W7 O78 Na2 96.6(4) . . ?
W8 O78 Na2 98.7(4) . . ?
W9 O79 W7 115.2(4) . . ?
W9 O89 W8 117.8(4) . . ?
W9 O89 K3 101.2(3) . . ?
W8 O89 K3 101.8(3) . . ?
W9 O89 K3 137.5(3) . 2_576 ?
W8 O89 K3 102.3(3) . 2_576 ?
K3 O89 K3 54.6(2) . 2_576 ?
W5 O510 W10 177.3(4) . . ?
W9 O910 W10 133.8(4) . . ?
W9 O910 K3 97.0(3) . . ?
W10 O910 K3 100.4(3) . . ?
O1W K1 O6 94.9(3) . 2_666 ?
O1W K1 O2W 100.5(3) . . ?
O6 K1 O2W 67.4(3) 2_666 . ?
O1W K1 O1RU 111.2(3) . 2_566 ?
O6 K1 O1RU 138.6(2) 2_666 2_566 ?
O2W K1 O1RU 76.4(3) . 2_566 ?
O1W K1 O10 92.9(3) . . ?
O6 K1 O10 83.0(2) 2_666 . ?
O2W K1 O10 148.2(3) . . ?
O1RU K1 O10 125.1(2) 2_566 . ?
O1W K1 O3A 134.5(3) . 2_566 ?
O6 K1 O3A 112.3(2) 2_666 2_566 ?
O2W K1 O3A 123.1(3) . 2_566 ?
O1RU K1 O3A 71.6(2) 2_566 2_566 ?
O10 K1 O3A 57.3(2) . 2_566 ?
O1W K1 O13 162.4(3) . 2_566 ?
O6 K1 O13 91.1(2) 2_666 2_566 ?
O2W K1 O13 66.7(3) . 2_566 ?
O1RU K1 O13 55.4(2) 2_566 2_566 ?
O10 K1 O13 104.2(2) . 2_566 ?
O3A K1 O13 56.4(2) 2_566 2_566 ?
O1W K1 W10 107.7(2) . . ?
O6 K1 W10 104.01(19) 2_666 . ?
O2W K1 W10 151.2(2) . . ?
O1RU K1 W10 98.09(17) 2_566 . ?
O10 K1 W10 27.10(16) . . ?
O3A K1 W10 32.42(15) 2_566 . ?
O13 K1 W10 86.74(16) 2_566 . ?
O1W K1 W3 163.6(2) . 2_566 ?
O6 K1 W3 94.26(19) 2_666 2_566 ?
O2W K1 W3 95.5(2) . 2_566 ?
O1RU K1 W3 69.44(16) 2_566 2_566 ?
O10 K1 W3 74.72(18) . 2_566 ?
O3A K1 W3 29.16(15) 2_566 2_566 ?
O13 K1 W3 30.29(15) 2_566 2_566 ?
W10 K1 W3 56.75(4) . 2_566 ?
O1W K1 W1 133.8(2) . 2_566 ?
O6 K1 W1 114.75(18) 2_666 2_566 ?
O2W K1 W1 63.8(2) . 2_566 ?
O1RU K1 W1 26.02(15) 2_566 2_566 ?
O10 K1 W1 123.86(18) . 2_566 ?
O3A K1 W1 66.88(15) 2_566 2_566 ?
O13 K1 W1 30.50(14) 2_566 2_566 ?
W10 K1 W1 98.91(6) . 2_566 ?
W3 K1 W1 52.31(4) 2_566 2_566 ?
O1W K1 Ru 79.5(2) . 2_566 ?
O6 K1 Ru 148.58(19) 2_666 2_566 ?
O2W K1 Ru 83.2(2) . 2_566 ?
O1RU K1 Ru 31.75(16) 2_566 2_566 ?
O10 K1 Ru 127.86(18) . 2_566 ?
O3A K1 Ru 92.48(16) 2_566 2_566 ?
O13 K1 Ru 86.75(15) 2_566 2_566 ?
W10 K1 Ru 107.16(6) . 2_566 ?
W3 K1 Ru 99.38(6) 2_566 2_566 ?
W1 K1 Ru 56.47(4) 2_566 2_566 ?
O1W K1 W6 78.5(2) . 2_666 ?
O6 K1 W6 17.84(17) 2_666 2_666 ?
O2W K1 W6 64.2(2) . 2_666 ?
O1RU K1 W6 140.55(17) 2_566 2_666 ?
O10 K1 W6 90.97(17) . 2_666 ?
O3A K1 W6 129.51(17) 2_566 2_666 ?
O13 K1 W6 104.67(15) 2_566 2_666 ?
W10 K1 W6 115.71(7) . 2_666 ?
W3 K1 W6 111.82(7) 2_566 2_666 ?
W1 K1 W6 122.50(7) 2_566 2_666 ?
Ru K1 W6 135.98(7) 2_566 2_666 ?
O2 K2 O6 157.3(3) 2_665 . ?
O2 K2 O4W 102.4(3) 2_665 . ?
O6 K2 O4W 70.7(3) . . ?
O2 K2 O3W 96.5(3) 2_665 . ?
O6 K2 O3W 76.7(3) . . ?
O4W K2 O3W 136.1(3) . . ?
O2 K2 O46 144.7(3) 2_665 . ?
O6 K2 O46 57.9(2) . . ?
O4W K2 O46 89.0(3) . . ?
O3W K2 O46 97.9(3) . . ?
O2 K2 O10W 68.5(5) 2_665 2_665 ?
O6 K2 O10W 130.0(5) . 2_665 ?
O4W K2 O10W 143.4(5) . 2_665 ?
O3W K2 O10W 80.5(5) . 2_665 ?
O46 K2 O10W 82.4(5) . 2_665 ?
O2 K2 O3 68.1(3) 2_665 1_655 ?
O6 K2 O3 89.5(2) . 1_655 ?
O4W K2 O3 84.1(3) . 1_655 ?
O3W K2 O3 66.8(3) . 1_655 ?
O46 K2 O3 147.0(3) . 1_655 ?
O10W K2 O3 120.9(5) 2_665 1_655 ?
O2 K2 O6W 71.2(3) 2_665 2_665 ?
O6 K2 O6W 128.7(3) . 2_665 ?
O4W K2 O6W 89.1(3) . 2_665 ?
O3W K2 O6W 134.7(3) . 2_665 ?
O46 K2 O6W 75.7(3) . 2_665 ?
O10W K2 O6W 54.3(5) 2_665 2_665 ?
O3 K2 O6W 136.1(3) 1_655 2_665 ?
O2 K2 W6 175.6(2) 2_665 . ?
O6 K2 W6 26.17(16) . . ?
O4W K2 W6 76.2(2) . . ?
O3W K2 W6 87.3(2) . . ?
O46 K2 W6 31.85(15) . . ?
O10W K2 W6 110.1(4) 2_665 . ?
O3 K2 W6 115.61(19) 1_655 . ?
O6W K2 W6 104.5(2) 2_665 . ?
O2 K2 Na3 59.1(3) 2_665 2_666 ?
O6 K2 Na3 106.6(3) . 2_666 ?
O4W K2 Na3 125.7(3) . 2_666 ?
O3W K2 Na3 40.4(3) . 2_666 ?
O46 K2 Na3 137.2(3) . 2_666 ?
O10W K2 Na3 81.4(5) 2_665 2_666 ?
O3 K2 Na3 41.9(2) 1_655 2_666 ?
O6W K2 Na3 122.9(3) 2_665 2_666 ?
W6 K2 Na3 125.2(2) . 2_666 ?
O2 K2 Na1 79.1(2) 2_665 2_665 ?
O6 K2 Na1 123.6(2) . 2_665 ?
O4W K2 Na1 114.1(3) . 2_665 ?
O3W K2 Na1 108.2(3) . 2_665 ?
O46 K2 Na1 65.8(2) . 2_665 ?
O10W K2 Na1 30.9(5) 2_665 2_665 ?
O3 K2 Na1 145.5(2) 1_655 2_665 ?
O6W K2 Na1 27.9(3) 2_665 2_665 ?
W6 K2 Na1 97.65(17) . 2_665 ?
Na3 K2 Na1 111.3(2) 2_666 2_665 ?
O2 K2 K1 126.3(2) 2_665 2_666 ?
O6 K2 K1 31.00(17) . 2_666 ?
O4W K2 K1 66.6(2) . 2_666 ?
O3W K2 K1 70.2(2) . 2_666 ?
O46 K2 K1 88.93(17) . 2_666 ?
O10W K2 K1 148.0(4) 2_665 2_666 ?
O3 K2 K1 58.74(17) 1_655 2_666 ?
O6W K2 K1 151.7(2) 2_665 2_666 ?
W6 K2 K1 57.10(6) . 2_666 ?
Na3 K2 K1 84.43(19) 2_666 2_666 ?
Na1 K2 K1 154.50(17) 2_665 2_666 ?
K3 K3 O7W 127.3(4) 2_576 . ?
K3 K3 O89 64.9(2) 2_576 . ?
O7W K3 O89 166.6(3) . . ?
K3 K3 O8RU 93.8(3) 2_576 . ?
O7W K3 O8RU 114.4(3) . . ?
O89 K3 O8RU 55.2(2) . . ?
K3 K3 O10A 139.9(3) 2_576 . ?
O7W K3 O10A 70.3(3) . . ?
O89 K3 O10A 104.3(3) . . ?
O8RU K3 O10A 111.7(3) . . ?
K3 K3 O89 60.5(2) 2_576 2_576 ?
O7W K3 O89 67.1(3) . 2_576 ?
O89 K3 O89 125.4(2) . 2_576 ?
O8RU K3 O89 127.5(3) . 2_576 ?
O10A K3 O89 116.8(3) . 2_576 ?
K3 K3 O910 119.5(3) 2_576 . ?
O7W K3 O910 112.7(3) . . ?
O89 K3 O910 56.5(2) . . ?
O8RU K3 O910 65.0(2) . . ?
O10A K3 O910 53.7(2) . . ?
O89 K3 O910 167.1(3) 2_576 . ?
K3 K3 O8 87.3(3) 2_576 2_576 ?
O7W K3 O8 64.3(3) . 2_576 ?
O89 K3 O8 126.0(3) . 2_576 ?
O8RU K3 O8 178.7(3) . 2_576 ?
O10A K3 O8 67.7(2) . 2_576 ?
O89 K3 O8 52.6(2) 2_576 2_576 ?
O910 K3 O8 114.9(3) . 2_576 ?
K3 K3 W9 89.4(2) 2_576 . ?
O7W K3 W9 141.8(3) . . ?
O89 K3 W9 30.18(16) . . ?
O8RU K3 W9 66.86(18) . . ?
O10A K3 W9 74.11(19) . . ?
O89 K3 W9 145.2(2) 2_576 . ?
O910 K3 W9 30.32(14) . . ?
O8 K3 W9 113.8(2) 2_576 . ?
K3 K3 W8 71.7(2) 2_576 . ?
O7W K3 W8 141.6(3) . . ?
O89 K3 W8 30.05(15) . . ?
O8RU K3 W8 27.68(15) . . ?
O10A K3 W8 119.2(2) . . ?
O89 K3 W8 123.4(2) 2_576 . ?
O910 K3 W8 65.48(16) . . ?
O8 K3 W8 153.6(2) 2_576 . ?
W9 K3 W8 51.99(7) . . ?
K3 K3 W10 140.7(3) 2_576 . ?
O7W K3 W10 86.6(3) . . ?
O89 K3 W10 84.47(19) . . ?
O8RU K3 W10 87.44(19) . . ?
O10A K3 W10 25.35(16) . . ?
O89 K3 W10 142.1(2) 2_576 . ?
O910 K3 W10 29.42(14) . . ?
O8 K3 W10 92.1(2) 2_576 . ?
W9 K3 W10 55.23(7) . . ?
W8 K3 W10 94.25(11) . . ?
K3 K3 W8 67.2(2) 2_576 2_576 ?
O7W K3 W8 70.1(3) . 2_576 ?
O89 K3 W8 123.1(2) . 2_576 ?
O8RU K3 W8 154.9(2) . 2_576 ?
O10A K3 W8 93.2(2) . 2_576 ?
O89 K3 W8 29.01(15) 2_576 2_576 ?
O910 K3 W8 138.0(2) . 2_576 ?
O8 K3 W8 25.57(17) 2_576 2_576 ?
W9 K3 W8 126.16(13) . 2_576 ?
W8 K3 W8 138.92(14) . 2_576 ?
W10 K3 W8 117.62(12) . 2_576 ?
O4W Na1 O6W 78.9(5) . . ?
O4W Na1 O4 93.6(5) . 2_665 ?
O6W Na1 O4 91.7(5) . 2_665 ?
O4W Na1 O10W 149.0(8) . . ?
O6W Na1 O10W 70.1(7) . . ?
O4 Na1 O10W 86.8(7) 2_665 . ?
O4W Na1 O7 95.3(5) . . ?
O6W Na1 O7 95.2(5) . . ?
O4 Na1 O7 169.7(6) 2_665 . ?
O10W Na1 O7 88.2(7) . . ?
O4W Na1 Na4 117.3(5) . . ?
O6W Na1 Na4 137.6(5) . . ?
O4 Na1 Na4 123.4(4) 2_665 . ?
O10W Na1 Na4 87.4(6) . . ?
O7 Na1 Na4 47.3(3) . . ?
O4W Na1 K2 113.7(5) . 2_665 ?
O6W Na1 K2 39.2(3) . 2_665 ?
O4 Na1 K2 72.8(3) 2_665 2_665 ?
O10W Na1 K2 37.2(5) . 2_665 ?
O7 Na1 K2 108.1(4) . 2_665 ?
Na4 Na1 K2 124.1(3) . 2_665 ?
O11W Na2 O12 105.3(8) . . ?
O11W Na2 O18 161.9(8) . . ?
O12 Na2 O18 64.0(4) . . ?
O11W Na2 O27 86.4(7) . . ?
O12 Na2 O27 65.2(4) . . ?
O18 Na2 O27 75.8(4) . . ?
O11W Na2 O78 114.9(7) . . ?
O12 Na2 O78 106.3(5) . . ?
O18 Na2 O78 58.8(3) . . ?
O27 Na2 O78 59.2(3) . . ?
O11W Na2 Na2 83.4(8) . 2_575 ?
O12 Na2 Na2 104.1(6) . 2_575 ?
O18 Na2 Na2 112.8(6) . 2_575 ?
O27 Na2 Na2 162.7(7) . 2_575 ?
O78 Na2 Na2 138.1(7) . 2_575 ?
O11W Na2 W2 86.9(7) . . ?
O12 Na2 W2 33.8(2) . . ?
O18 Na2 W2 76.3(3) . . ?
O27 Na2 W2 34.4(2) . . ?
O78 Na2 W2 89.4(3) . . ?
Na2 Na2 W2 130.7(6) 2_575 . ?
O11W Na2 W1 139.7(7) . . ?
O12 Na2 W1 34.3(2) . . ?
O18 Na2 W1 32.3(2) . . ?
O27 Na2 W1 76.9(3) . . ?
O78 Na2 W1 87.7(3) . . ?
Na2 Na2 W1 102.2(5) 2_575 . ?
W2 Na2 W1 58.93(19) . . ?
O11W Na2 W7 94.8(7) . . ?
O12 Na2 W7 90.3(4) . . ?
O18 Na2 W7 71.6(3) . . ?
O27 Na2 W7 29.7(2) . . ?
O78 Na2 W7 31.2(2) . . ?
Na2 Na2 W7 165.4(6) 2_575 . ?
W2 Na2 W7 63.4(2) . . ?
W1 Na2 W7 88.6(3) . . ?
Na3A Na3 O3W 153.5(9) 2_576 2_666 ?
Na3A Na3 O10A 72.2(7) 2_576 . ?
O3W Na3 O10A 81.7(5) 2_666 . ?
Na3A Na3 O3 90.6(7) 2_576 2_566 ?
O3W Na3 O3 79.2(5) 2_666 2_566 ?
O10A Na3 O3 76.9(4) . 2_566 ?
Na3A Na3 O8 68.1(7) 2_576 2_576 ?
O3W Na3 O8 113.5(5) 2_666 2_576 ?
O10A Na3 O8 83.1(4) . 2_576 ?
O3 Na3 O8 154.5(6) 2_566 2_576 ?
Na3A Na3 K2 138.1(7) 2_576 2_666 ?
O3W Na3 K2 47.8(3) 2_666 2_666 ?
O10A Na3 K2 108.8(4) . 2_666 ?
O3 Na3 K2 51.4(3) 2_566 2_666 ?
O8 Na3 K2 152.9(4) 2_576 2_666 ?
Na3A Na3 K3 65.2(6) 2_576 . ?
O3W Na3 K3 97.0(4) 2_666 . ?
O10A Na3 K3 39.3(3) . . ?
O3 Na3 K3 115.2(4) 2_566 . ?
O8 Na3 K3 43.8(3) 2_576 . ?
K2 Na3 K3 141.1(3) 2_666 . ?
Na3 Na3A O8 69.9(6) 2_576 . ?
Na3 Na3A O7W 133.1(9) 2_576 2_576 ?
O8 Na3A O7W 75.6(6) . 2_576 ?
Na3 Na3A O10A 65.7(6) 2_576 2_576 ?
O8 Na3A O10A 81.5(5) . 2_576 ?
O7W Na3A O10A 78.8(6) 2_576 2_576 ?
Na3 Na3A O34 105.4(8) 2_576 1_565 ?
O8 Na3A O34 146.5(7) . 1_565 ?
O7W Na3A O34 86.6(6) 2_576 1_565 ?
O10A Na3A O34 67.2(5) 2_576 1_565 ?
Na3 Na3A K3 90.1(7) 2_576 2_576 ?
O8 Na3A K3 51.0(3) . 2_576 ?
O7W Na3A K3 43.0(4) 2_576 2_576 ?
O10A Na3A K3 47.2(3) 2_576 2_576 ?
O34 Na3A K3 97.0(5) 1_565 2_576 ?
O7 Na4 O7 180.000(1) . 2_675 ?
O7 Na4 Na1 128.4(3) . 2_675 ?
O7 Na4 Na1 51.6(3) 2_675 2_675 ?
O7 Na4 Na1 51.6(3) . . ?
O7 Na4 Na1 128.4(3) 2_675 . ?
Na1 Na4 Na1 179.999(1) 2_675 . ?
Na3 O3W K2 91.9(4) 2_666 . ?
Na1 O4W K2 132.2(5) . . ?
Na1 O6W K2 112.9(5) . 2_665 ?
Na3A O7W K3 97.6(5) 2_576 . ?
Na1 O10W K2 111.9(8) . 2_665 ?

loop_
_geom_bond_atom_site_label_1
_geom_bond_atom_site_label_2
_geom_bond_distance
_geom_bond_site_symmetry_2
_geom_bond_publ_flag
W1 O1 1.720(8) . ?
W1 O1RU 1.796(7) . ?
W1 O18 1.894(7) . ?
W1 O13 1.959(7) . ?
W1 O12 2.005(8) . ?
W1 O1SB 2.258(7) . ?
W1 Na2 3.471(11) . ?
W1 K1 3.813(2) 2_566 ?
W2 O2 1.730(8) . ?
W2 O24 1.894(8) . ?
W2 O27 1.908(8) . ?
W2 O12 1.908(8) . ?
W2 O23 1.951(7) . ?
W2 O1SB 2.294(7) . ?
W2 Na2 3.366(12) . ?
W3 O3 1.709(8) . ?
W3 O3A 1.873(7) . ?
W3 O13 1.906(8) . ?
W3 O23 1.936(7) . ?
W3 O34 1.941(8) . ?
W3 O1SB 2.306(7) . ?
W3 K1 3.744(3) 2_566 ?
W4 O4 1.708(8) . ?
W4 O45 1.888(7) . ?
W4 O34 1.894(8) . ?
W4 O46 1.925(7) . ?
W4 O24 1.956(7) . ?
W4 O2SB 2.325(7) . ?
W5 O5 1.768(7) . ?
W5 O5A 1.780(7) . ?
W5 O510 1.793(7) . ?
W5 O45 2.047(7) . ?
W5 O56 2.058(7) . ?
W5 O2SB 2.239(7) . ?
W6 O6 1.711(8) . ?
W6 O56 1.859(7) . ?
W6 O69 1.871(7) . ?
W6 O46 1.951(8) . ?
W6 O67 1.986(7) . ?
W6 O2SB 2.323(7) . ?
W6 K2 3.670(3) . ?
W6 K1 4.085(3) 2_666 ?
W7 O7 1.723(9) . ?
W7 O67 1.882(8) . ?
W7 O27 1.895(8) . ?
W7 O78 1.903(8) . ?
W7 O79 1.978(7) . ?
W7 O3SB 2.263(7) . ?
W7 Na2 3.645(12) . ?
W8 O8 1.722(9) . ?
W8 O8RU 1.809(7) . ?
W8 O89 1.934(7) . ?
W8 O18 1.959(7) . ?
W8 O78 1.993(8) . ?
W8 O3SB 2.257(7) . ?
W8 K3 3.780(5) . ?
W8 K3 3.896(5) 2_576 ?
W9 O9 1.723(8) . ?
W9 O79 1.915(7) . ?
W9 O910 1.915(7) . ?
W9 O89 1.929(8) . ?
W9 O69 1.946(7) . ?
W9 O3SB 2.304(7) . ?
W9 K3 3.764(5) . ?
W10 O10A 1.731(8) . ?
W10 O10 1.746(8) . ?
W10 O910 1.927(7) . ?
W10 O3A 1.996(7) 2_566 ?
W10 O5A 2.141(7) 2_566 ?
W10 O510 2.154(7) . ?
W10 K1 3.689(3) . ?
W10 K3 3.859(5) . ?
Ru O1RU 2.081(7) . ?
Ru O5 2.081(8) 2_566 ?
Ru O8RU 2.090(7) . ?
Ru C3 2.100(10) . ?
Ru C4 2.125(9) . ?
Ru C2 2.113(10) . ?
Ru C5 2.163(9) . ?
Ru C1 2.151(10) . ?
Ru C6 2.175(10) . ?
Ru K1 3.842(3) 2_566 ?
Ru K3 4.001(5) . ?
C1 C2 1.3900 . ?
C1 C6 1.3900 . ?
C1 H1 0.9500 . ?
C2 C3 1.3900 . ?
C2 H2 0.9500 . ?
C3 C4 1.3900 . ?
C3 H3 0.9500 . ?
C4 C5 1.3900 . ?
C4 H4 0.9500 . ?
C5 C6 1.3900 . ?
C5 H5 0.9500 . ?
C6 H6 0.9500 . ?
Sb O2SB 2.001(7) . ?
Sb O1SB 2.000(7) . ?
Sb O3SB 2.010(7) . ?
O1RU K1 2.772(7) 2_566 ?
O2 K2 2.654(9) 2_665 ?
O3A W10 1.996(7) 2_566 ?
O3A K1 2.845(8) 2_566 ?
O3 Na3 2.588(15) 2_566 ?
O3 K2 3.026(9) 1_455 ?
O4 Na1 2.423(14) 2_665 ?
O5A W10 2.141(7) 2_566 ?
O5 Ru 2.081(8) 2_566 ?
O6 K1 2.721(8) 2_666 ?
O6 K2 2.739(9) . ?
O7 Na4 2.514(8) . ?
O7 Na1 2.682(15) . ?
O8RU K3 2.914(9) . ?
O8 Na3A 2.584(18) . ?
O8 Na3 2.614(15) 2_576 ?
O8 K3 3.145(10) 2_576 ?
O10A Na3 2.526(14) . ?
O10A Na3A 2.639(19) 2_576 ?
O10A K3 2.969(9) . ?
O10 K1 2.811(9) . ?
O12 Na2 2.437(14) . ?
O13 K1 2.980(8) 2_566 ?
O18 Na2 2.555(14) . ?
O27 Na2 2.596(15) . ?
O34 Na3A 2.944(18) 1_545 ?
O46 K2 2.884(8) . ?
O78 Na2 2.897(14) . ?
O89 K3 2.878(9) . ?
O89 K3 2.995(9) 2_576 ?
O910 K3 3.015(9) . ?
K1 O1W 2.642(10) . ?
K1 O6 2.721(8) 2_666 ?
K1 O2W 2.770(10) . ?
K1 O1RU 2.772(7) 2_566 ?
K1 O3A 2.845(8) 2_566 ?
K1 O13 2.980(8) 2_566 ?
K1 W3 3.744(3) 2_566 ?
K1 W1 3.813(2) 2_566 ?
K1 Ru 3.842(3) 2_566 ?
K1 W6 4.085(3) 2_666 ?
K2 O2 2.654(9) 2_665 ?
K2 O4W 2.769(12) . ?
K2 O3W 2.866(11) . ?
K2 O10W 2.99(2) 2_665 ?
K2 O3 3.026(9) 1_655 ?
K2 O6W 3.139(12) 2_665 ?
K2 Na3 3.868(13) 2_666 ?
K2 Na1 4.578(12) 2_665 ?
K2 K1 4.675(5) 2_666 ?
K3 K3 2.696(10) 2_576 ?
K3 O7W 2.785(12) . ?
K3 O89 2.995(9) 2_576 ?
K3 O8 3.145(10) 2_576 ?
K3 W8 3.896(5) 2_576 ?
Na1 O4W 2.321(16) . ?
Na1 O6W 2.328(16) . ?
Na1 O4 2.423(14) 2_665 ?
Na1 O10W 2.53(2) . ?
Na1 Na4 3.383(12) . ?
Na1 K2 4.578(12) 2_665 ?
Na2 O11W 2.42(3) . ?
Na2 Na2 3.00(2) 2_575 ?
Na3 Na3A 1.86(2) 2_576 ?
Na3 O3W 2.506(16) 2_666 ?
Na3 O3 2.588(15) 2_566 ?
Na3 O8 2.614(15) 2_576 ?
Na3 K2 3.868(13) 2_666 ?
Na3A Na3 1.86(2) 2_576 ?
Na3A O7W 2.59(2) 2_576 ?
Na3A O10A 2.639(19) 2_576 ?
Na3A O34 2.944(18) 1_565 ?
Na3A K3 4.045(17) 2_576 ?
Na4 O7 2.514(9) 2_675 ?
Na4 Na1 3.383(12) 2_675 ?
O3W Na3 2.506(16) 2_666 ?
O6W K2 3.139(12) 2_665 ?
O7W Na3A 2.59(2) 2_576 ?
O10W K2 2.99(2) 2_665 ?
